data_7048740
loop_
_publ_author_name
'Kimura, Shun'
'Uchida, Hikaru'
'Kusamoto, Tetsuro'
'Nishihara, Hiroshi'

_publ_section_title
;
 One-dimensional magnetic chain composed of Cu<sup>II</sup> and
 polychlorinated dipyridylphenylmethyl radical: temperature-dependent
 Jahn-Teller distortion correlated to \p-conjugation and magnetic
 properties.
;
_journal_issue 21
_journal_name_full 'Dalton transactions (Cambridge, England : 2003)'
_journal_page_first 7090
_journal_page_last 7093
_journal_paper_doi 10.1039/c8dt05104f
_journal_volume 48
_journal_year 2019
_chemical_formula_moiety 'C27 H8 Cl7 Cu F12 N2 O4'
_chemical_formula_sum 'C27 H8 Cl7 Cu F12 N2 O4'
_chemical_formula_weight 964.07
_space_group_crystal_system monoclinic
_space_group_IT_number 15
_space_group_name_Hall '-C 2yc'
_space_group_name_H-M_alt 'C 1 2/c 1'
_symmetry_space_group_name_Hall '-C 2yc'
_symmetry_space_group_name_H-M 'C 1 2/c 1'
_atom_sites_solution_hydrogens geom
_atom_sites_solution_primary direct
_atom_sites_solution_secondary difmap
_audit_update_record
;
2019-01-14 deposited with the CCDC.
2019-01-21 downloaded from the CCDC.
;
_cell_angle_alpha 90.0000
_cell_angle_beta 102.584(6)
_cell_angle_gamma 90.0000
_cell_formula_units_Z 4
_cell_length_a 15.3404(18)
_cell_length_b 11.0521(10)
_cell_length_c 20.930(3)
_cell_measurement_reflns_used 4544
_cell_measurement_temperature 130
_cell_measurement_theta_max 27.50
_cell_measurement_theta_min 3.00
_cell_volume 3463.3(7)
_computing_cell_refinement 'CrystalClear-SM Expert 2.0 r3'
_computing_data_collection 'CrystalClear-SM Expert 2.0 r3 (Rigaku, 2009)'
_computing_data_reduction 'CrystalClear-SM Expert 2.0 r3'
_computing_molecular_graphics 'CrystalStructure 4.3'
_computing_publication_material 'CrystalStructure 4.3 (Rigaku, 2018)'
_computing_structure_refinement 'SHELXL97 (Sheldrick, 2008)'
_computing_structure_solution 'SIR2004 (Burla, et al., 2005)'
_diffrn_ambient_temperature 130
_diffrn_detector_area_resol_mean 7.111
_diffrn_measured_fraction_theta_full 0.993
_diffrn_measured_fraction_theta_max 0.993
_diffrn_measurement_device_type 'Rigaku Saturn724'
_diffrn_measurement_method \w
_diffrn_radiation_type 'Mo K\a'
_diffrn_radiation_wavelength 0.71075
_diffrn_reflns_av_R_equivalents 0.0448
_diffrn_reflns_av_unetI/netI 0.0444
_diffrn_reflns_Laue_measured_fraction_full 0.000
_diffrn_reflns_Laue_measured_fraction_max 0.000
_diffrn_reflns_limit_h_max 19
_diffrn_reflns_limit_h_min -19
_diffrn_reflns_limit_k_max 13
_diffrn_reflns_limit_k_min -14
_diffrn_reflns_limit_l_max 23
_diffrn_reflns_limit_l_min -27
_diffrn_reflns_number 13575
_diffrn_reflns_point_group_measured_fraction_full 0.000
_diffrn_reflns_point_group_measured_fraction_max 0.000
_diffrn_reflns_theta_full 27.490
_diffrn_reflns_theta_max 27.490
_diffrn_reflns_theta_min 3.003
_diffrn_standards_number 0
_exptl_absorpt_coefficient_mu 1.273
_exptl_absorpt_correction_T_max 0.963
_exptl_absorpt_correction_T_min 0.835
_exptl_absorpt_correction_type multi-scan
_exptl_absorpt_process_details 'REQAB (Rigaku, 1998)'
_exptl_crystal_colour red
_exptl_crystal_density_diffrn 1.849
_exptl_crystal_density_method 'not measured'
_exptl_crystal_description chip
_exptl_crystal_F_000 1888.00
_exptl_crystal_size_max 0.140
_exptl_crystal_size_mid 0.070
_exptl_crystal_size_min 0.030
_refine_diff_density_max 0.40
_refine_diff_density_min -0.37
_refine_ls_extinction_method none
_refine_ls_goodness_of_fit_ref 0.965
_refine_ls_hydrogen_treatment constr
_refine_ls_number_parameters 243
_refine_ls_number_reflns 3956
_refine_ls_number_restraints 0
_refine_ls_R_factor_all 0.0647
_refine_ls_R_factor_gt 0.0473
_refine_ls_shift/su_max 0.000
_refine_ls_structure_factor_coef Fsqd
_refine_ls_weighting_details 'w = 1/[\s^2^(Fo^2^)+(0.0512P)^2^+9.3724P] where P=(Fo^2^+2Fc^2^)/3'
_refine_ls_weighting_scheme calc
_refine_ls_wR_factor_gt 0.1029
_refine_ls_wR_factor_ref 0.1129
_reflns_number_gt 3190
_reflns_number_total 3956
_reflns_threshold_expression F^2^>2.0\s(F^2^)
_cod_data_source_file c8dt05104f2.cif
_cod_data_source_block cubis_130K
_cod_depositor_comments 'Adding full bibliography for 7048738--7048744.cif.'
_cod_database_code 7048740

loop_
_symmetry_equiv_pos_as_xyz
'x, y, z'
'-x, y, -z+1/2'
'x+1/2, y+1/2, z'
'-x+1/2, y+1/2, -z+1/2'
'-x, -y, -z'
'x, -y, z-1/2'
'-x+1/2, -y+1/2, -z'
'x+1/2, -y+1/2, z-1/2'

loop_
_atom_site_label
_atom_site_type_symbol
_atom_site_fract_x
_atom_site_fract_y
_atom_site_fract_z
_atom_site_U_iso_or_equiv
_atom_site_adp_type
_atom_site_occupancy
_atom_site_symmetry_multiplicity
_atom_site_calc_flag
_atom_site_refinement_flags
Cu1 Cu 0.7500 0.2500 0.5000 0.02424(14) Uani 1 2 d S
Cl1 Cl 0.87125(6) 0.20069(7) 0.77255(4) 0.0349(2) Uani 1 1 d .
Cl2 Cl 1.02936(6) -0.07231(8) 0.61151(4) 0.0371(2) Uani 1 1 d .
Cl3 Cl 1.0000 -0.54269(11) 0.7500 0.0650(5) Uani 1 2 d S
Cl4 Cl 1.18122(5) -0.12713(8) 0.78203(5) 0.0443(2) Uani 1 1 d .
F1 F 0.52099(16) 0.0946(2) 0.60073(12) 0.0586(6) Uani 1 1 d .
F2 F 0.5430(2) -0.0881(2) 0.57776(16) 0.0850(10) Uani 1 1 d .
F3 F 0.63748(18) 0.0052(3) 0.65297(11) 0.0730(8) Uani 1 1 d .
F4 F 0.84086(17) -0.1378(2) 0.45847(13) 0.0595(7) Uani 1 1 d .
F5 F 0.75849(18) -0.0754(2) 0.36831(11) 0.0578(6) Uani 1 1 d .
F6 F 0.70738(18) -0.2065(2) 0.42721(12) 0.0579(7) Uani 1 1 d .
O1 O 0.65108(18) 0.1715(2) 0.54614(11) 0.0410(6) Uani 1 1 d .
O2 O 0.75814(16) 0.09791(19) 0.45393(10) 0.0314(5) Uani 1 1 d .
N1 N 0.8486(2) 0.1851(2) 0.58213(13) 0.0348(7) Uani 1 1 d .
C1 C 1.0000 -0.0001(4) 0.7500 0.0235(8) Uani 1 2 d S
C2 C 0.8418(2) 0.2156(3) 0.64294(16) 0.0339(8) Uani 1 1 d .
H2 H 0.8014 0.2779 0.6485 0.041 Uiso 1 1 calc R
C3 C 0.8917(2) 0.1592(3) 0.69751(15) 0.0272(7) Uani 1 1 d .
C4 C 0.9508(2) 0.0648(2) 0.69273(15) 0.0235(6) Uani 1 1 d .
C5 C 0.9567(2) 0.0363(3) 0.62828(16) 0.0280(7) Uani 1 1 d .
C6 C 0.9062(2) 0.0981(3) 0.57545(17) 0.0321(7) Uani 1 1 d .
H6 H 0.9129 0.0777 0.5327 0.039 Uiso 1 1 calc R
C7 C 1.0000 -0.3858(4) 0.7500 0.0392(12) Uani 1 2 d S
C8 C 1.0800(3) -0.3254(3) 0.76553(16) 0.0370(8) Uani 1 1 d .
H8 H 1.1348 -0.3686 0.7759 0.044 Uiso 1 1 calc R
C9 C 1.0791(2) -0.2003(3) 0.76578(15) 0.0275(6) Uani 1 1 d .
C10 C 1.0000 -0.1328(4) 0.7500 0.0247(9) Uani 1 2 d S
C11 C 0.5835(3) 0.0168(4) 0.5941(2) 0.0490(10) Uani 1 1 d .
C12 C 0.6380(2) 0.0606(3) 0.54546(16) 0.0352(8) Uani 1 1 d .
C13 C 0.6708(2) -0.0283(3) 0.50816(16) 0.0361(8) Uani 1 1 d .
H13 H 0.6542 -0.1102 0.5123 0.043 Uiso 1 1 calc R
C14 C 0.7256(2) -0.0017(3) 0.46622(15) 0.0314(7) Uani 1 1 d .
C15 C 0.7580(3) -0.1075(3) 0.42979(19) 0.0437(9) Uani 1 1 d .

loop_
_atom_site_aniso_label
_atom_site_aniso_U_11
_atom_site_aniso_U_22
_atom_site_aniso_U_33
_atom_site_aniso_U_23
_atom_site_aniso_U_13
_atom_site_aniso_U_12
Cu1 0.0294(3) 0.0220(3) 0.0202(3) 0.00221(19) 0.0029(2) 0.0065(2)
Cl1 0.0439(5) 0.0342(4) 0.0326(4) 0.0047(3) 0.0213(4) 0.0179(3)
Cl2 0.0392(5) 0.0384(4) 0.0380(5) -0.0047(3) 0.0180(4) 0.0133(3)
Cl3 0.1088(14) 0.0175(6) 0.0857(11) 0.000 0.0586(10) 0.000
Cl4 0.0221(4) 0.0381(5) 0.0727(7) -0.0047(4) 0.0103(4) 0.0073(3)
F1 0.0474(14) 0.0723(16) 0.0589(15) -0.0015(12) 0.0176(12) 0.0169(12)
F2 0.109(3) 0.0545(16) 0.114(2) -0.0184(15) 0.074(2) -0.0237(16)
F3 0.0567(16) 0.121(2) 0.0451(14) 0.0333(15) 0.0194(12) 0.0277(16)
F4 0.0527(15) 0.0454(13) 0.0797(18) -0.0091(12) 0.0126(13) 0.0167(11)
F5 0.0832(19) 0.0555(14) 0.0400(13) -0.0180(10) 0.0253(12) -0.0098(13)
F6 0.0784(18) 0.0350(11) 0.0667(16) -0.0209(11) 0.0299(13) -0.0108(11)
O1 0.0599(18) 0.0310(12) 0.0321(13) -0.0020(10) 0.0105(12) 0.0087(11)
O2 0.0447(14) 0.0256(11) 0.0236(11) 0.0019(9) 0.0064(10) 0.0051(9)
N1 0.0512(19) 0.0261(14) 0.0317(15) 0.0061(11) 0.0188(13) 0.0086(12)
C1 0.020(2) 0.0195(19) 0.035(2) 0.000 0.0145(17) 0.000
C2 0.048(2) 0.0234(15) 0.0361(19) 0.0065(13) 0.0220(16) 0.0107(14)
C3 0.0355(17) 0.0191(14) 0.0331(17) 0.0022(12) 0.0207(14) 0.0035(12)
C4 0.0250(15) 0.0173(13) 0.0317(16) 0.0007(11) 0.0139(12) -0.0020(11)
C5 0.0296(16) 0.0203(14) 0.0391(18) -0.0011(12) 0.0183(14) 0.0024(12)
C6 0.0421(19) 0.0275(16) 0.0315(17) 0.0002(13) 0.0183(15) 0.0041(14)
C7 0.072(4) 0.018(2) 0.037(3) 0.000 0.032(3) 0.000
C8 0.054(2) 0.0239(16) 0.0381(19) 0.0038(13) 0.0200(17) 0.0137(15)
C9 0.0268(16) 0.0247(15) 0.0336(17) -0.0018(12) 0.0124(13) 0.0038(12)
C10 0.027(2) 0.0203(19) 0.029(2) 0.000 0.0100(17) 0.000
C11 0.054(3) 0.047(2) 0.049(2) 0.0024(18) 0.0189(19) 0.0082(19)
C12 0.041(2) 0.0331(18) 0.0300(18) 0.0007(13) 0.0035(14) 0.0067(14)
C13 0.048(2) 0.0265(16) 0.0352(19) -0.0015(13) 0.0120(16) 0.0001(14)
C14 0.0379(19) 0.0288(16) 0.0237(16) -0.0022(12) -0.0013(13) 0.0046(13)
C15 0.056(3) 0.0337(19) 0.042(2) -0.0091(16) 0.0140(18) -0.0027(17)

loop_
_atom_type_symbol
_atom_type_description
_atom_type_scat_dispersion_real
_atom_type_scat_dispersion_imag
_atom_type_scat_source
C C 0.0033 0.0016
;
International Tables for Crystallography
(Vol. C, Tables 4.2.6.8 and 6.1.1.4)
;
H H 0.0000 0.0000
;
International Tables for Crystallography
(Vol. C, Table 6.1.1.4)
;
Cl Cl 0.1484 0.1585
;
International Tables for Crystallography
(Vol. C, Tables 4.2.6.8 and 6.1.1.4)
;
Cu Cu 0.3201 1.2651
;
International Tables for Crystallography
(Vol. C, Tables 4.2.6.8 and 6.1.1.4)
;
F F 0.0171 0.0103
;
International Tables for Crystallography
(Vol. C, Tables 4.2.6.8 and 6.1.1.4)
;
N N 0.0061 0.0033
;
International Tables for Crystallography
(Vol. C, Tables 4.2.6.8 and 6.1.1.4)
;
O O 0.0106 0.0060
;
International Tables for Crystallography
(Vol. C, Tables 4.2.6.8 and 6.1.1.4)
;

loop_
_geom_angle_atom_site_label_1
_geom_angle_atom_site_label_2
_geom_angle_atom_site_label_3
_geom_angle
_geom_angle_site_symmetry_1
_geom_angle_site_symmetry_3
O2 Cu1 O2 180.00(11) . 7_656
O2 Cu1 O1 89.89(9) . 7_656
O2 Cu1 O1 90.11(9) 7_656 7_656
O2 Cu1 O1 90.11(9) . .
O2 Cu1 O1 89.89(9) 7_656 .
O1 Cu1 O1 180.00(9) 7_656 .
O2 Cu1 N1 90.12(9) . 7_656
O2 Cu1 N1 89.88(9) 7_656 7_656
O1 Cu1 N1 87.07(10) 7_656 7_656
O1 Cu1 N1 92.93(10) . 7_656
O2 Cu1 N1 89.88(9) . .
O2 Cu1 N1 90.12(9) 7_656 .
O1 Cu1 N1 92.93(10) 7_656 .
O1 Cu1 N1 87.07(10) . .
N1 Cu1 N1 180.00(11) 7_656 .
C12 O1 Cu1 121.4(2) . .
C14 O2 Cu1 125.5(2) . .
C6 N1 C2 118.1(3) . .
C6 N1 Cu1 121.6(2) . .
C2 N1 Cu1 119.1(2) . .
C4 C1 C4 121.1(4) . 2_756
C4 C1 C10 119.45(18) . .
C4 C1 C10 119.45(18) 2_756 .
N1 C2 C3 121.8(3) . .
N1 C2 H2 119.1 . .
C3 C2 H2 119.1 . .
C2 C3 C4 122.0(3) . .
C2 C3 Cl1 117.0(2) . .
C4 C3 Cl1 120.7(2) . .
C3 C4 C5 114.4(3) . .
C3 C4 C1 122.3(3) . .
C5 C4 C1 123.3(3) . .
C6 C5 C4 121.0(3) . .
C6 C5 Cl2 117.0(2) . .
C4 C5 Cl2 122.0(2) . .
N1 C6 C5 122.7(3) . .
N1 C6 H6 118.7 . .
C5 C6 H6 118.7 . .
C8 C7 C8 121.8(4) . 2_756
C8 C7 Cl3 119.1(2) . .
C8 C7 Cl3 119.1(2) 2_756 .
C7 C8 C9 118.6(3) . .
C7 C8 H8 120.7 . .
C9 C8 H8 120.7 . .
C8 C9 C10 122.7(3) . .
C8 C9 Cl4 117.3(3) . .
C10 C9 Cl4 119.9(2) . .
C9 C10 C9 115.7(4) 2_756 .
C9 C10 C1 122.14(19) 2_756 .
C9 C10 C1 122.14(19) . .
F1 C11 F2 106.6(4) . .
F1 C11 F3 106.5(3) . .
F2 C11 F3 108.4(4) . .
F1 C11 C12 112.3(3) . .
F2 C11 C12 113.5(3) . .
F3 C11 C12 109.1(3) . .
O1 C12 C13 128.0(3) . .
O1 C12 C11 114.6(3) . .
C13 C12 C11 117.4(3) . .
C14 C13 C12 123.1(3) . .
C14 C13 H13 118.5 . .
C12 C13 H13 118.5 . .
O2 C14 C13 130.1(3) . .
O2 C14 C15 112.3(3) . .
C13 C14 C15 117.6(3) . .
F4 C15 F6 107.6(3) . .
F4 C15 F5 107.3(3) . .
F6 C15 F5 107.7(3) . .
F4 C15 C14 110.5(3) . .
F6 C15 C14 113.3(3) . .
F5 C15 C14 110.3(3) . .

loop_
_geom_bond_atom_site_label_1
_geom_bond_atom_site_label_2
_geom_bond_distance
_geom_bond_site_symmetry_2
Cu1 O2 1.955(2) .
Cu1 O2 1.955(2) 7_656
Cu1 O1 2.151(3) 7_656
Cu1 O1 2.151(3) .
Cu1 N1 2.151(3) 7_656
Cu1 N1 2.151(3) .
Cl1 C3 1.729(3) .
Cl2 C5 1.726(3) .
Cl3 C7 1.734(4) .
Cl4 C9 1.730(3) .
F1 C11 1.318(4) .
F2 C11 1.325(5) .
F3 C11 1.333(5) .
F4 C15 1.325(5) .
F5 C15 1.336(4) .
F6 C15 1.336(4) .
O1 C12 1.241(4) .
O2 C14 1.258(4) .
N1 C6 1.334(4) .
N1 C2 1.343(4) .
C1 C4 1.458(4) .
C1 C4 1.458(4) 2_756
C1 C10 1.467(5) .
C2 C3 1.378(4) .
C2 H2 0.9500 .
C3 C4 1.400(4) .
C4 C5 1.407(4) .
C5 C6 1.384(5) .
C6 H6 0.9500 .
C7 C8 1.372(4) .
C7 C8 1.372(4) 2_756
C8 C9 1.383(4) .
C8 H8 0.9500 .
C9 C10 1.400(4) .
C10 C9 1.400(4) 2_756
C11 C12 1.529(5) .
C12 C13 1.414(5) .
C13 C14 1.373(5) .
C13 H13 0.9500 .
C14 C15 1.537(5) .

loop_
_geom_torsion_atom_site_label_1
_geom_torsion_atom_site_label_2
_geom_torsion_atom_site_label_3
_geom_torsion_atom_site_label_4
_geom_torsion
_geom_torsion_site_symmetry_1
_geom_torsion_site_symmetry_4
O2 Cu1 O1 C12 14.1(3) . .
O2 Cu1 O1 C12 -165.9(3) 7_656 .
O1 Cu1 O1 C12 -144(100) 7_656 .
N1 Cu1 O1 C12 104.2(3) 7_656 .
N1 Cu1 O1 C12 -75.8(3) . .
O2 Cu1 O2 C14 64(100) 7_656 .
O1 Cu1 O2 C14 167.8(3) 7_656 .
O1 Cu1 O2 C14 -12.2(3) . .
N1 Cu1 O2 C14 -105.1(3) 7_656 .
N1 Cu1 O2 C14 74.9(3) . .
O2 Cu1 N1 C6 22.8(3) . .
O2 Cu1 N1 C6 -157.2(3) 7_656 .
O1 Cu1 N1 C6 -67.1(3) 7_656 .
O1 Cu1 N1 C6 112.9(3) . .
N1 Cu1 N1 C6 176(100) 7_656 .
O2 Cu1 N1 C2 -144.5(3) . .
O2 Cu1 N1 C2 35.5(3) 7_656 .
O1 Cu1 N1 C2 125.6(3) 7_656 .
O1 Cu1 N1 C2 -54.4(3) . .
N1 Cu1 N1 C2 8(100) 7_656 .
C6 N1 C2 C3 -0.5(5) . .
Cu1 N1 C2 C3 167.3(3) . .
N1 C2 C3 C4 -1.6(5) . .
N1 C2 C3 Cl1 -176.1(3) . .
C2 C3 C4 C5 2.1(4) . .
Cl1 C3 C4 C5 176.3(2) . .
C2 C3 C4 C1 -176.3(3) . .
Cl1 C3 C4 C1 -2.1(4) . .
C4 C1 C4 C3 -49.1(2) 2_756 .
C10 C1 C4 C3 130.9(2) . .
C4 C1 C4 C5 132.6(3) 2_756 .
C10 C1 C4 C5 -47.4(3) . .
C3 C4 C5 C6 -0.7(4) . .
C1 C4 C5 C6 177.8(3) . .
C3 C4 C5 Cl2 177.0(2) . .
C1 C4 C5 Cl2 -4.6(4) . .
C2 N1 C6 C5 2.0(5) . .
Cu1 N1 C6 C5 -165.5(2) . .
C4 C5 C6 N1 -1.4(5) . .
Cl2 C5 C6 N1 -179.1(3) . .
C8 C7 C8 C9 0.4(2) 2_756 .
Cl3 C7 C8 C9 -179.6(2) . .
C7 C8 C9 C10 -0.9(4) . .
C7 C8 C9 Cl4 -177.2(2) . .
C8 C9 C10 C9 0.4(2) . 2_756
Cl4 C9 C10 C9 176.7(3) . 2_756
C8 C9 C10 C1 -179.6(2) . .
Cl4 C9 C10 C1 -3.3(3) . .
C4 C1 C10 C9 -51.37(19) . 2_756
C4 C1 C10 C9 128.63(19) 2_756 2_756
C4 C1 C10 C9 128.63(19) . .
C4 C1 C10 C9 -51.37(19) 2_756 .
Cu1 O1 C12 C13 -11.1(5) . .
Cu1 O1 C12 C11 165.4(2) . .
F1 C11 C12 O1 35.8(5) . .
F2 C11 C12 O1 156.8(3) . .
F3 C11 C12 O1 -82.1(4) . .
F1 C11 C12 C13 -147.4(3) . .
F2 C11 C12 C13 -26.3(5) . .
F3 C11 C12 C13 94.8(4) . .
O1 C12 C13 C14 1.0(6) . .
C11 C12 C13 C14 -175.4(3) . .
Cu1 O2 C14 C13 7.1(5) . .
Cu1 O2 C14 C15 -169.7(2) . .
C12 C13 C14 O2 2.1(6) . .
C12 C13 C14 C15 178.7(3) . .
O2 C14 C15 F4 76.5(4) . .
C13 C14 C15 F4 -100.8(4) . .
O2 C14 C15 F6 -162.7(3) . .
C13 C14 C15 F6 20.1(5) . .
O2 C14 C15 F5 -41.9(4) . .
C13 C14 C15 F5 140.8(3) . .
